data_7000785
loop_
_publ_author_name
'Ramasamy, Karthik'
'Malik, Mohammad A.'
'O'Brien, Paul'
'Raftery, James'

_publ_section_title
;
 The synthesis and structure of a cadmium complex of
 dimorpholinodithioacetylacetonate and its use as single source
 precursor for CdS thin films or nanorods
;
_journal_issue 12
_journal_name_full 'Dalton Transactions'
_journal_page_first 2196
_journal_page_last 2200
_journal_paper_doi 10.1039/b816909h
_journal_year 2009
_chemical_formula_sum 'C11 H18 N2 O2 S2'
_chemical_formula_weight 274.39
_chemical_name_systematic
;
?
;
_space_group_IT_number 15
_symmetry_cell_setting monoclinic
_symmetry_space_group_name_Hall '-C 2yc'
_symmetry_space_group_name_H-M 'C 1 2/c 1'
_atom_sites_solution_hydrogens geom
_atom_sites_solution_primary direct
_atom_sites_solution_secondary difmap
_audit_creation_method SHELXL-97
_cell_angle_alpha 90.00
_cell_angle_beta 98.890(4)
_cell_angle_gamma 90.00
_cell_formula_units_Z 8
_cell_length_a 21.701(4)
_cell_length_b 5.1652(9)
_cell_length_c 23.364(4)
_cell_measurement_reflns_used 913
_cell_measurement_temperature 100(2)
_cell_measurement_theta_max 22.2605
_cell_measurement_theta_min 2.782
_cell_volume 2587.4(8)
_computing_cell_refinement 'Bruker SMART'
_computing_data_collection 'Bruker SMART'
_computing_data_reduction 'Bruker SAINT'
_computing_molecular_graphics 'Bruker SHELXTL'
_computing_publication_material 'Bruker SHELXTL'
_computing_structure_refinement 'SHELXL-97 (Sheldrick, 1997)'
_computing_structure_solution 'SHELXS-97 (Sheldrick, 1990)'
_diffrn_ambient_temperature 100(2)
_diffrn_measured_fraction_theta_full 0.999
_diffrn_measured_fraction_theta_max 0.948
_diffrn_measurement_device_type 'CCD area detector'
_diffrn_measurement_method 'phi and omega scans'
_diffrn_radiation_monochromator graphite
_diffrn_radiation_source 'fine-focus sealed tube'
_diffrn_radiation_type MoK\a
_diffrn_radiation_wavelength 0.71073
_diffrn_reflns_av_R_equivalents 0.0558
_diffrn_reflns_av_sigmaI/netI 0.1062
_diffrn_reflns_limit_h_max 25
_diffrn_reflns_limit_h_min -28
_diffrn_reflns_limit_k_max 6
_diffrn_reflns_limit_k_min -6
_diffrn_reflns_limit_l_max 25
_diffrn_reflns_limit_l_min -30
_diffrn_reflns_number 7770
_diffrn_reflns_theta_full 25.00
_diffrn_reflns_theta_max 28.26
_diffrn_reflns_theta_min 1.76
_exptl_absorpt_coefficient_mu 0.404
_exptl_absorpt_correction_type none
_exptl_crystal_colour white
_exptl_crystal_density_diffrn 1.409
_exptl_crystal_density_method 'not measured'
_exptl_crystal_description cuboid
_exptl_crystal_F_000 1168
_exptl_crystal_size_max 0.21
_exptl_crystal_size_mid 0.19
_exptl_crystal_size_min 0.18
_refine_diff_density_max 0.427
_refine_diff_density_min -0.296
_refine_diff_density_rms 0.061
_refine_ls_extinction_method none
_refine_ls_goodness_of_fit_ref 0.874
_refine_ls_hydrogen_treatment constr
_refine_ls_matrix_type full
_refine_ls_number_parameters 177
_refine_ls_number_reflns 3033
_refine_ls_number_restraints 24
_refine_ls_restrained_S_all 0.885
_refine_ls_R_factor_all 0.1093
_refine_ls_R_factor_gt 0.0550
_refine_ls_shift/su_max 0.001
_refine_ls_shift/su_mean 0.000
_refine_ls_structure_factor_coef Fsqd
_refine_ls_weighting_details 'calc w=1/[\s^2^(Fo^2^)+(0.0317P)^2^+0.0000P] where P=(Fo^2^+2Fc^2^)/3'
_refine_ls_weighting_scheme calc
_refine_ls_wR_factor_gt 0.0909
_refine_ls_wR_factor_ref 0.1062
_reflns_number_gt 1655
_reflns_number_total 3033
_reflns_threshold_expression >2sigma(I)
_cod_data_source_file b816909h.txt
_cod_data_source_block s2852m
_cod_depositor_comments
;
The following automatic conversions were performed:
'_symmetry_cell_setting' value 'Monoclinic' changed to 'monoclinic'
according to '/home/saulius/struct/CIF-dictionaries/cif_core.dic'
dictionary named 'cif_core.dic' version 2.4.1 from 2010-06-29.

Automatic conversion script
Id: cif_fix_enum 1527 2010-12-29 10:47:43Z saulius 
;
_cod_original_cell_volume 2587.5(8)
_cod_original_sg_symbol_H-M C2/c
_cod_database_code 7000785

loop_
_symmetry_equiv_pos_as_xyz
'x, y, z'
'-x, y, -z+1/2'
'x+1/2, y+1/2, z'
'-x+1/2, y+1/2, -z+1/2'
'-x, -y, -z'
'x, -y, z-1/2'
'-x+1/2, -y+1/2, -z'
'x+1/2, -y+1/2, z-1/2'

loop_
_atom_site_label
_atom_site_type_symbol
_atom_site_fract_x
_atom_site_fract_y
_atom_site_fract_z
_atom_site_U_iso_or_equiv
_atom_site_adp_type
_atom_site_occupancy
_atom_site_symmetry_multiplicity
_atom_site_calc_flag
_atom_site_refinement_flags
_atom_site_disorder_assembly
_atom_site_disorder_group
C1 C 0.88267(15) 1.0294(7) 0.04579(15) 0.0505(10) Uani 1 1 d D . .
H1A H 0.8884 1.2026 0.0640 0.061 Uiso 1 1 calc R A 1
H1B H 0.9138 1.0101 0.0192 0.061 Uiso 1 1 calc R A 1
C5 C 0.94849(14) 0.7227(5) 0.10983(12) 0.0261(7) Uani 1 1 d . . .
C6 C 1.00120(12) 0.8084(6) 0.07892(12) 0.0284(7) Uani 1 1 d . B .
H6A H 0.9899 0.7648 0.0374 0.034 Uiso 1 1 calc R . .
H6B H 1.0045 0.9993 0.0818 0.034 Uiso 1 1 calc R . .
C7 C 1.06473(13) 0.6951(5) 0.10027(12) 0.0256(7) Uani 1 1 d . . .
N1 N 0.89389(12) 0.8300(5) 0.09111(11) 0.0386(7) Uani 1 1 d D B .
N2 N 1.09678(12) 0.7933(5) 0.14803(12) 0.0434(8) Uani 1 1 d D B .
O1 O 0.77361(10) 1.0282(5) 0.05144(11) 0.0641(8) Uani 1 1 d D . .
O2 O 1.16970(9) 1.0368(4) 0.24303(8) 0.0371(5) Uani 1 1 d D . .
S1 S 0.96071(4) 0.50379(15) 0.16266(3) 0.0386(2) Uani 1 1 d . B .
S2 S 1.09286(4) 0.46839(17) 0.06066(3) 0.0406(3) Uani 1 1 d . B .
C2 C 0.82143(17) 1.0128(9) 0.01323(17) 0.0365(10) Uani 0.741(4) 1 d PD B 1
H2A H 0.8170 0.8471 -0.0083 0.044 Uiso 0.741(4) 1 calc PR B 1
H2B H 0.8152 1.1557 -0.0153 0.044 Uiso 0.741(4) 1 calc PR B 1
C3 C 0.7860(6) 0.814(3) 0.0899(6) 0.105(4) Uani 0.741(4) 1 d PD B 1
H3A H 0.7523 0.8036 0.1139 0.127 Uiso 0.741(4) 1 calc PR B 1
H3B H 0.7842 0.6533 0.0665 0.127 Uiso 0.741(4) 1 calc PR B 1
C4 C 0.8429(3) 0.8202(12) 0.1266(2) 0.063(2) Uani 0.741(4) 1 d PD B 1
H4A H 0.8475 0.6640 0.1515 0.076 Uiso 0.741(4) 1 calc PR B 1
H4B H 0.8449 0.9745 0.1520 0.076 Uiso 0.741(4) 1 calc PR B 1
C2S C 0.8312(4) 1.183(2) 0.0520(5) 0.0365(10) Uani 0.259(4) 1 d PD B 2
H2S1 H 0.8244 1.3113 0.0201 0.044 Uiso 0.259(4) 1 calc PR B 2
H2S2 H 0.8399 1.2798 0.0890 0.044 Uiso 0.259(4) 1 calc PR B 2
C3S C 0.7805(18) 0.852(9) 0.1002(18) 0.105(4) Uani 0.259(4) 1 d PD B 2
H3S1 H 0.7877 0.9505 0.1370 0.127 Uiso 0.259(4) 1 calc PR B 2
H3S2 H 0.7423 0.7471 0.0994 0.127 Uiso 0.259(4) 1 calc PR B 2
C4S C 0.8319(6) 0.691(3) 0.0959(8) 0.063(2) Uani 0.259(4) 1 d PD B 2
H4S1 H 0.8210 0.5789 0.0614 0.076 Uiso 0.259(4) 1 calc PR B 2
H4S2 H 0.8386 0.5769 0.1303 0.076 Uiso 0.259(4) 1 calc PR B 2
C11 C 1.0666(3) 0.9319(10) 0.1970(3) 0.0235(10) Uani 0.489(3) 1 d PD B 3
H11A H 1.0248 1.0005 0.1814 0.028 Uiso 0.489(3) 1 calc PR B 3
H11B H 1.0627 0.8108 0.2291 0.028 Uiso 0.489(3) 1 calc PR B 3
C10 C 1.1111(3) 1.1484(12) 0.2172(3) 0.0274(11) Uani 0.489(3) 1 d PD B 3
H10A H 1.1173 1.2594 0.1840 0.033 Uiso 0.489(3) 1 calc PR B 3
H10B H 1.0940 1.2567 0.2460 0.033 Uiso 0.489(3) 1 calc PR B 3
C9 C 1.1955(3) 0.9020(11) 0.1959(3) 0.0285(11) Uani 0.489(3) 1 d PD B 3
H9A H 1.2384 0.8418 0.2102 0.034 Uiso 0.489(3) 1 calc PR B 3
H9B H 1.1971 1.0223 0.1632 0.034 Uiso 0.489(3) 1 calc PR B 3
C8 C 1.1549(3) 0.6774(13) 0.1763(3) 0.0290(13) Uani 0.489(3) 1 d PD B 3
H8A H 1.1739 0.5691 0.1487 0.035 Uiso 0.489(3) 1 calc PR B 3
H8B H 1.1477 0.5692 0.2096 0.035 Uiso 0.489(3) 1 calc PR B 3
C11S C 1.0777(3) 1.0371(10) 0.1711(2) 0.0235(10) Uani 0.511(3) 1 d PD B 4
H11C H 1.0317 1.0554 0.1636 0.028 Uiso 0.511(3) 1 calc PR B 4
H11D H 1.0965 1.1854 0.1533 0.028 Uiso 0.511(3) 1 calc PR B 4
C10S C 1.1010(3) 1.0255(12) 0.2356(2) 0.0274(11) Uani 0.511(3) 1 d PD B 4
H10C H 1.0845 1.1732 0.2555 0.033 Uiso 0.511(3) 1 calc PR B 4
H10D H 1.0873 0.8627 0.2521 0.033 Uiso 0.511(3) 1 calc PR B 4
C9S C 1.1877(3) 0.7867(11) 0.2235(2) 0.0285(11) Uani 0.511(3) 1 d PD B 4
H9S1 H 1.1663 0.6474 0.2420 0.034 Uiso 0.511(3) 1 calc PR B 4
H9S2 H 1.2333 0.7623 0.2340 0.034 Uiso 0.511(3) 1 calc PR B 4
C8S C 1.1690(3) 0.7778(13) 0.1585(3) 0.0290(13) Uani 0.511(3) 1 d PD B 4
H8S1 H 1.1834 0.6147 0.1426 0.035 Uiso 0.511(3) 1 calc PR B 4
H8S2 H 1.1873 0.9257 0.1400 0.035 Uiso 0.511(3) 1 calc PR B 4

loop_
_atom_site_aniso_label
_atom_site_aniso_U_11
_atom_site_aniso_U_22
_atom_site_aniso_U_33
_atom_site_aniso_U_23
_atom_site_aniso_U_13
_atom_site_aniso_U_12
C1 0.044(2) 0.054(2) 0.054(2) 0.031(2) 0.0089(18) 0.0146(19)
C5 0.0362(19) 0.0217(15) 0.0213(16) 0.0006(12) 0.0072(14) 0.0001(13)
C6 0.0274(18) 0.0307(17) 0.0243(17) 0.0090(14) -0.0042(14) -0.0061(14)
C7 0.0318(18) 0.0191(15) 0.0250(17) 0.0080(13) 0.0017(14) -0.0071(13)
N1 0.0351(16) 0.0434(16) 0.0406(17) 0.0221(14) 0.0166(14) 0.0098(14)
N2 0.0361(17) 0.0349(16) 0.0518(19) -0.0251(14) -0.0169(14) 0.0172(13)
O1 0.0324(13) 0.0674(17) 0.097(2) 0.0483(16) 0.0238(13) 0.0171(13)
O2 0.0343(12) 0.0388(13) 0.0342(13) -0.0139(10) -0.0075(10) 0.0057(10)
S1 0.0545(5) 0.0307(4) 0.0364(5) 0.0176(4) 0.0253(4) 0.0188(4)
S2 0.0372(5) 0.0570(6) 0.0311(5) -0.0189(4) 0.0163(4) -0.0143(4)
C2 0.030(2) 0.044(3) 0.034(3) 0.004(2) 0.001(2) -0.002(2)
C3 0.041(3) 0.114(7) 0.176(8) 0.109(6) 0.063(4) 0.039(3)
C4 0.074(4) 0.070(4) 0.059(4) 0.037(3) 0.051(4) 0.050(4)
C2S 0.030(2) 0.044(3) 0.034(3) 0.004(2) 0.001(2) -0.002(2)
C3S 0.041(3) 0.114(7) 0.176(8) 0.109(6) 0.063(4) 0.039(3)
C4S 0.074(4) 0.070(4) 0.059(4) 0.037(3) 0.051(4) 0.050(4)
C11 0.026(2) 0.021(3) 0.024(3) -0.0018(19) 0.006(2) 0.003(2)
C10 0.033(3) 0.023(3) 0.026(3) -0.001(2) 0.004(2) 0.002(3)
C9 0.027(2) 0.023(3) 0.033(3) 0.0027(19) -0.003(2) -0.001(2)
C8 0.022(3) 0.025(4) 0.039(4) -0.005(3) 0.002(2) 0.000(3)
C11S 0.026(2) 0.021(3) 0.024(3) -0.0018(19) 0.006(2) 0.003(2)
C10S 0.033(3) 0.023(3) 0.026(3) -0.001(2) 0.004(2) 0.002(3)
C9S 0.027(2) 0.023(3) 0.033(3) 0.0027(19) -0.003(2) -0.001(2)
C8S 0.022(3) 0.025(4) 0.039(4) -0.005(3) 0.002(2) 0.000(3)

loop_
_atom_type_symbol
_atom_type_description
_atom_type_scat_dispersion_real
_atom_type_scat_dispersion_imag
_atom_type_scat_source
C C 0.0033 0.0016 'International Tables Vol C Tables 4.2.6.8 and 6.1.1.4'
H H 0.0000 0.0000 'International Tables Vol C Tables 4.2.6.8 and 6.1.1.4'
N N 0.0061 0.0033 'International Tables Vol C Tables 4.2.6.8 and 6.1.1.4'
O O 0.0106 0.0060 'International Tables Vol C Tables 4.2.6.8 and 6.1.1.4'
S S 0.1246 0.1234 'International Tables Vol C Tables 4.2.6.8 and 6.1.1.4'

loop_
_geom_angle_atom_site_label_1
_geom_angle_atom_site_label_2
_geom_angle_atom_site_label_3
_geom_angle
_geom_angle_site_symmetry_1
_geom_angle_site_symmetry_3
_geom_angle_publ_flag
C2S C1 C2 52.9(5) . . ?
C2S C1 N1 111.7(5) . . ?
C2 C1 N1 112.2(3) . . ?
C2S C1 H1A 59.4 . . ?
C2 C1 H1A 109.2 . . ?
N1 C1 H1A 109.2 . . ?
C2S C1 H1B 139.1 . . ?
C2 C1 H1B 109.2 . . ?
N1 C1 H1B 109.2 . . ?
H1A C1 H1B 107.9 . . ?
N1 C5 C6 115.2(2) . . ?
N1 C5 S1 124.3(2) . . ?
C6 C5 S1 120.5(2) . . ?
C7 C6 C5 116.7(2) . . ?
C7 C6 H6A 108.1 . . ?
C5 C6 H6A 108.1 . . ?
C7 C6 H6B 108.1 . . ?
C5 C6 H6B 108.1 . . ?
H6A C6 H6B 107.3 . . ?
N2 C7 C6 117.7(2) . . ?
N2 C7 S2 123.3(2) . . ?
C6 C7 S2 118.9(2) . . ?
C5 N1 C1 125.0(3) . . ?
C5 N1 C4 120.6(3) . . ?
C1 N1 C4 111.9(3) . . ?
C5 N1 C4S 121.9(6) . . ?
C1 N1 C4S 109.2(6) . . ?
C4 N1 C4S 37.8(6) . . ?
C7 N2 C11S 120.2(3) . . ?
C7 N2 C8 122.0(4) . . ?
C11S N2 C8 117.6(4) . . ?
C7 N2 C8S 120.1(3) . . ?
C11S N2 C8S 109.0(4) . . ?
C8 N2 C8S 28.9(3) . . ?
C7 N2 C11 124.3(3) . . ?
C11S N2 C11 33.2(3) . . ?
C8 N2 C11 106.6(4) . . ?
C8S N2 C11 115.6(4) . . ?
C3 O1 C3S 14(2) . . ?
C3 O1 C2 105.0(4) . . ?
C3S O1 C2 116.5(9) . . ?
C3 O1 C2S 109.8(8) . . ?
C3S O1 C2S 110(2) . . ?
C2 O1 C2S 50.4(5) . . ?
C10 O2 C9S 119.4(4) . . ?
C10 O2 C10S 32.4(3) . . ?
C9S O2 C10S 104.2(4) . . ?
C10 O2 C9 106.7(4) . . ?
C9S O2 C9 36.3(3) . . ?
C10S O2 C9 112.6(4) . . ?
C1 C2 O1 111.0(3) . . ?
C1 C2 H2A 109.4 . . ?
O1 C2 H2A 109.4 . . ?
C1 C2 H2B 109.4 . . ?
O1 C2 H2B 109.4 . . ?
H2A C2 H2B 108.0 . . ?
C4 C3 O1 115.6(12) . . ?
C4 C3 H3A 108.4 . . ?
O1 C3 H3A 108.4 . . ?
C4 C3 H3B 108.4 . . ?
O1 C3 H3B 108.4 . . ?
H3A C3 H3B 107.4 . . ?
C3 C4 N1 108.9(6) . . ?
C3 C4 H4A 109.9 . . ?
N1 C4 H4A 109.9 . . ?
C3 C4 H4B 109.9 . . ?
N1 C4 H4B 109.9 . . ?
H4A C4 H4B 108.3 . . ?
C1 C2S O1 112.2(7) . . ?
C1 C2S H2S1 109.2 . . ?
O1 C2S H2S1 109.2 . . ?
C1 C2S H2S2 109.2 . . ?
O1 C2S H2S2 109.2 . . ?
H2S1 C2S H2S2 107.9 . . ?
C4S C3S O1 107.6(17) . . ?
C4S C3S H3S1 110.2 . . ?
O1 C3S H3S1 110.2 . . ?
C4S C3S H3S2 110.2 . . ?
O1 C3S H3S2 110.2 . . ?
H3S1 C3S H3S2 108.5 . . ?
C3S C4S N1 116(2) . . ?
C3S C4S H4S1 108.3 . . ?
N1 C4S H4S1 108.3 . . ?
C3S C4S H4S2 108.3 . . ?
N1 C4S H4S2 108.3 . . ?
H4S1 C4S H4S2 107.4 . . ?
C10 C11 N2 104.3(4) . . ?
C10 C11 H11A 110.9 . . ?
N2 C11 H11A 110.9 . . ?
C10 C11 H11B 110.9 . . ?
N2 C11 H11B 110.9 . . ?
H11A C11 H11B 108.9 . . ?
O2 C10 C11 108.4(5) . . ?
O2 C10 H10A 110.0 . . ?
C11 C10 H10A 110.0 . . ?
O2 C10 H10B 110.0 . . ?
C11 C10 H10B 110.0 . . ?
H10A C10 H10B 108.4 . . ?
O2 C9 C8 108.8(5) . . ?
O2 C9 H9A 109.9 . . ?
C8 C9 H9A 109.9 . . ?
O2 C9 H9B 109.9 . . ?
C8 C9 H9B 109.9 . . ?
H9A C9 H9B 108.3 . . ?
N2 C8 C9 104.4(5) . . ?
N2 C8 H8A 110.9 . . ?
C9 C8 H8A 110.9 . . ?
N2 C8 H8B 110.9 . . ?
C9 C8 H8B 110.9 . . ?
H8A C8 H8B 108.9 . . ?
N2 C11S C10S 105.3(4) . . ?
N2 C11S H11C 110.7 . . ?
C10S C11S H11C 110.7 . . ?
N2 C11S H11D 110.7 . . ?
C10S C11S H11D 110.7 . . ?
H11C C11S H11D 108.8 . . ?
O2 C10S C11S 107.0(4) . . ?
O2 C10S H10C 110.3 . . ?
C11S C10S H10C 110.3 . . ?
O2 C10S H10D 110.3 . . ?
C11S C10S H10D 110.3 . . ?
H10C C10S H10D 108.6 . . ?
O2 C9S C8S 107.5(5) . . ?
O2 C9S H9S1 110.2 . . ?
C8S C9S H9S1 110.2 . . ?
O2 C9S H9S2 110.2 . . ?
C8S C9S H9S2 110.2 . . ?
H9S1 C9S H9S2 108.5 . . ?
C9S C8S N2 105.3(5) . . ?
C9S C8S H8S1 110.7 . . ?
N2 C8S H8S1 110.7 . . ?
C9S C8S H8S2 110.7 . . ?
N2 C8S H8S2 110.7 . . ?
H8S1 C8S H8S2 108.8 . . ?

loop_
_geom_bond_atom_site_label_1
_geom_bond_atom_site_label_2
_geom_bond_distance
_geom_bond_site_symmetry_2
_geom_bond_publ_flag
C1 C2S 1.398(10) . ?
C1 C2 1.428(5) . ?
C1 N1 1.470(4) . ?
C1 H1A 0.9900 . ?
C1 H1B 0.9900 . ?
C5 N1 1.320(3) . ?
C5 C6 1.510(4) . ?
C5 S1 1.665(3) . ?
C6 C7 1.510(4) . ?
C6 H6A 0.9900 . ?
C6 H6B 0.9900 . ?
C7 N2 1.322(3) . ?
C7 S2 1.666(3) . ?
N1 C4 1.482(5) . ?
N1 C4S 1.545(13) . ?
N2 C11S 1.455(5) . ?
N2 C8 1.459(8) . ?
N2 C8S 1.551(7) . ?
N2 C11 1.575(6) . ?
O1 C3 1.425(7) . ?
O1 C3S 1.447(15) . ?
O1 C2 1.472(4) . ?
O1 C2S 1.482(10) . ?
O2 C10 1.440(6) . ?
O2 C9S 1.443(5) . ?
O2 C10S 1.474(6) . ?
O2 C9 1.483(6) . ?
C2 H2A 0.9900 . ?
C2 H2B 0.9900 . ?
C3 C4 1.392(15) . ?
C3 H3A 0.9900 . ?
C3 H3B 0.9900 . ?
C4 H4A 0.9900 . ?
C4 H4B 0.9900 . ?
C2S H2S1 0.9900 . ?
C2S H2S2 0.9900 . ?
C3S C4S 1.407(17) . ?
C3S H3S1 0.9900 . ?
C3S H3S2 0.9900 . ?
C4S H4S1 0.9900 . ?
C4S H4S2 0.9900 . ?
C11 C10 1.506(7) . ?
C11 H11A 0.9900 . ?
C11 H11B 0.9900 . ?
C10 H10A 0.9900 . ?
C10 H10B 0.9900 . ?
C9 C8 1.486(8) . ?
C9 H9A 0.9900 . ?
C9 H9B 0.9900 . ?
C8 H8A 0.9900 . ?
C8 H8B 0.9900 . ?
C11S C10S 1.514(7) . ?
C11S H11C 0.9900 . ?
C11S H11D 0.9900 . ?
C10S H10C 0.9900 . ?
C10S H10D 0.9900 . ?
C9S C8S 1.511(8) . ?
C9S H9S1 0.9900 . ?
C9S H9S2 0.9900 . ?
C8S H8S1 0.9900 . ?
C8S H8S2 0.9900 . ?

loop_
_geom_torsion_atom_site_label_1
_geom_torsion_atom_site_label_2
_geom_torsion_atom_site_label_3
_geom_torsion_atom_site_label_4
_geom_torsion
_geom_torsion_site_symmetry_1
_geom_torsion_site_symmetry_2
_geom_torsion_site_symmetry_3
_geom_torsion_site_symmetry_4
_geom_torsion_publ_flag
N1 C5 C6 C7 178.4(3) . . . . ?
S1 C5 C6 C7 -2.7(4) . . . . ?
C5 C6 C7 N2 -78.2(3) . . . . ?
C5 C6 C7 S2 105.8(3) . . . . ?
C6 C5 N1 C1 -3.1(4) . . . . ?
S1 C5 N1 C1 178.0(2) . . . . ?
C6 C5 N1 C4 -163.4(4) . . . . ?
S1 C5 N1 C4 17.7(5) . . . . ?
C6 C5 N1 C4S 152.0(8) . . . . ?
S1 C5 N1 C4S -26.9(9) . . . . ?
C2S C1 N1 C5 -153.9(6) . . . . ?
C2 C1 N1 C5 148.7(3) . . . . ?
C2S C1 N1 C4 7.9(7) . . . . ?
C2 C1 N1 C4 -49.5(5) . . . . ?
C2S C1 N1 C4S 48.3(9) . . . . ?
C2 C1 N1 C4S -9.1(8) . . . . ?
C6 C7 N2 C11S -13.6(5) . . . . ?
S2 C7 N2 C11S 162.2(3) . . . . ?
C6 C7 N2 C8 172.2(4) . . . . ?
S2 C7 N2 C8 -12.0(5) . . . . ?
C6 C7 N2 C8S -154.0(4) . . . . ?
S2 C7 N2 C8S 21.8(5) . . . . ?
C6 C7 N2 C11 25.6(5) . . . . ?
S2 C7 N2 C11 -158.6(3) . . . . ?
C2S C1 C2 O1 -44.9(6) . . . . ?
N1 C1 C2 O1 56.2(4) . . . . ?
C3 O1 C2 C1 -60.0(9) . . . . ?
C3S O1 C2 C1 -52(3) . . . . ?
C2S O1 C2 C1 43.5(6) . . . . ?
C3S O1 C3 C4 -84(12) . . . . ?
C2 O1 C3 C4 64.2(11) . . . . ?
C2S O1 C3 C4 11.4(12) . . . . ?
O1 C3 C4 N1 -59.3(11) . . . . ?
C5 N1 C4 C3 -148.7(7) . . . . ?
C1 N1 C4 C3 48.6(8) . . . . ?
C4S N1 C4 C3 -44.8(13) . . . . ?
C2 C1 C2S O1 44.9(6) . . . . ?
N1 C1 C2S O1 -57.2(9) . . . . ?
C3 O1 C2S C1 48.3(11) . . . . ?
C3S O1 C2S C1 63(2) . . . . ?
C2 O1 C2S C1 -45.1(6) . . . . ?
C3 O1 C3S C4S 31(8) . . . . ?
C2 O1 C3S C4S -4(5) . . . . ?
C2S O1 C3S C4S -59(5) . . . . ?
O1 C3S C4S N1 55(5) . . . . ?
C5 N1 C4S C3S 152(2) . . . . ?
C1 N1 C4S C3S -49(2) . . . . ?
C4 N1 C4S C3S 52(2) . . . . ?
C7 N2 C11 C10 -143.0(4) . . . . ?
C11S N2 C11 C10 -49.2(6) . . . . ?
C8 N2 C11 C10 66.1(5) . . . . ?
C8S N2 C11 C10 36.6(6) . . . . ?
C9S O2 C10 C11 28.4(7) . . . . ?
C10S O2 C10 C11 -40.4(5) . . . . ?
C9 O2 C10 C11 65.6(6) . . . . ?
N2 C11 C10 O2 -64.6(6) . . . . ?
C10 O2 C9 C8 -67.2(6) . . . . ?
C9S O2 C9 C8 50.0(6) . . . . ?
C10S O2 C9 C8 -33.2(6) . . . . ?
C7 N2 C8 C9 141.0(4) . . . . ?
C11S N2 C8 C9 -33.3(7) . . . . ?
C8S N2 C8 C9 45.8(7) . . . . ?
C11 N2 C8 C9 -67.3(6) . . . . ?
O2 C9 C8 N2 68.4(6) . . . . ?
C7 N2 C11S C10S 153.1(4) . . . . ?
C8 N2 C11S C10S -32.5(6) . . . . ?
C8S N2 C11S C10S -62.6(5) . . . . ?
C11 N2 C11S C10S 45.4(5) . . . . ?
C10 O2 C10S C11S 51.0(6) . . . . ?
C9S O2 C10S C11S -72.1(5) . . . . ?
C9 O2 C10S C11S -34.8(6) . . . . ?
N2 C11S C10S O2 68.4(5) . . . . ?
C10 O2 C9S C8S 39.8(7) . . . . ?
C10S O2 C9S C8S 70.9(5) . . . . ?
C9 O2 C9S C8S -38.1(5) . . . . ?
O2 C9S C8S N2 -64.8(6) . . . . ?
C7 N2 C8S C9S -154.3(4) . . . . ?
C11S N2 C8S C9S 61.3(6) . . . . ?
C8 N2 C8S C9S -51.7(8) . . . . ?
C11 N2 C8S C9S 26.0(6) . . . . ?
